data_7105411
loop_
_publ_author_name
'Zhang, Li'
'Xu, Guan-Cheng'
'Xu, Hong-Bin'
'Zhang, Teng'
'Wang, Zhe-Ming'
'Yuan, Mei'
'Gao, Song'

_publ_section_title
;
 Abrupt spin transition around room temperature and light induced
 properties in FeII complexes with N4O2 coordination sphere
;
_journal_issue 15
_journal_name_full 'Chemical Communications'
_journal_page_first 2554
_journal_paper_doi 10.1039/b925917a
_journal_volume 46
_journal_year 2010
_chemical_formula_moiety 'C27 H24 Fe N6 O5'
_chemical_formula_sum 'C27 H24 Fe N6 O5'
_chemical_formula_weight 568.37
_chemical_name_systematic
;
?
;
_space_group_IT_number 15
_symmetry_cell_setting monoclinic
_symmetry_space_group_name_Hall '-C 2yc'
_symmetry_space_group_name_H-M 'C 1 2/c 1'
_atom_sites_solution_hydrogens geom
_atom_sites_solution_primary direct
_atom_sites_solution_secondary difmap
_audit_creation_method SHELXL-97
_cell_angle_alpha 90.00
_cell_angle_beta 102.90(3)
_cell_angle_gamma 90.00
_cell_formula_units_Z 4
_cell_length_a 20.676(4)
_cell_length_b 10.389(2)
_cell_length_c 12.566(3)
_cell_measurement_reflns_used 20473
_cell_measurement_temperature 290(2)
_cell_measurement_theta_max 27.485
_cell_measurement_theta_min 3.395
_cell_volume 2631.1(10)
_computing_cell_refinement 'HKL Scalepack (Otwinowski & Minor, 1997)'
_computing_data_collection 'KappaCCD (Nonius B. V., 1998)'
_computing_data_reduction 'HKL Denzo (Otwinowski & Minor, 1997) & maXus (Mackay et al., 1998)'
_computing_molecular_graphics 'Bruker SHELXTL V5.1 (Sheldrick, 1998)'
_computing_publication_material 'SHELXL-97 (Sheldrick, 1997)'
_computing_structure_refinement 'SHELXL-97 (Sheldrick, 1997)'
_computing_structure_solution 'SHELXS-97 (Sheldrick, 1997)'
_diffrn_ambient_temperature 290(2)
_diffrn_detector_area_resol_mean 9
_diffrn_measured_fraction_theta_full 0.997
_diffrn_measured_fraction_theta_max 0.997
_diffrn_measurement_device_type 'NONIUS kappaCCD'
_diffrn_measurement_method CCD
_diffrn_radiation_monochromator graphite
_diffrn_radiation_source 'fine-focus sealed tube'
_diffrn_radiation_type MoK\a
_diffrn_radiation_wavelength 0.71073
_diffrn_reflns_av_R_equivalents 0.0591
_diffrn_reflns_av_sigmaI/netI 0.0328
_diffrn_reflns_limit_h_max 24
_diffrn_reflns_limit_h_min -24
_diffrn_reflns_limit_k_max 12
_diffrn_reflns_limit_k_min -12
_diffrn_reflns_limit_l_max 14
_diffrn_reflns_limit_l_min -14
_diffrn_reflns_number 21612
_diffrn_reflns_theta_full 25.00
_diffrn_reflns_theta_max 25.00
_diffrn_reflns_theta_min 3.49
_diffrn_standards_decay_% 0
_exptl_absorpt_coefficient_mu 0.623
_exptl_absorpt_correction_T_max 0.954
_exptl_absorpt_correction_T_min 0.842
_exptl_absorpt_correction_type multi-scan
_exptl_absorpt_process_details
;
multi-scan from symmetry-related measurements
Sortav (Blessing 1995, 1997)
;
_exptl_crystal_colour black
_exptl_crystal_density_diffrn 1.435
_exptl_crystal_density_method 'not measured'
_exptl_crystal_description block
_exptl_crystal_F_000 1176
_exptl_crystal_size_max 0.22
_exptl_crystal_size_mid 0.15
_exptl_crystal_size_min 0.10
_refine_diff_density_max 0.188
_refine_diff_density_min -0.233
_refine_diff_density_rms 0.039
_refine_ls_extinction_coef 0.0011(3)
_refine_ls_extinction_expression Fc^*^=kFc[1+0.001xFc^2^\l^3^/sin(2\q)]^-1/4^
_refine_ls_extinction_method SHELXL
_refine_ls_goodness_of_fit_ref 1.028
_refine_ls_hydrogen_treatment mixed
_refine_ls_matrix_type full
_refine_ls_number_parameters 188
_refine_ls_number_reflns 2313
_refine_ls_number_restraints 14
_refine_ls_restrained_S_all 1.038
_refine_ls_R_factor_all 0.0521
_refine_ls_R_factor_gt 0.0333
_refine_ls_shift/su_max 0.003
_refine_ls_shift/su_mean 0.000
_refine_ls_structure_factor_coef Fsqd
_refine_ls_weighting_details 'calc w=1/[\s^2^(Fo^2^)+(0.0526P)^2^+0.3107P] where P=(Fo^2^+2Fc^2^)/3'
_refine_ls_weighting_scheme calc
_refine_ls_wR_factor_gt 0.0831
_refine_ls_wR_factor_ref 0.0894
_reflns_number_gt 1765
_reflns_number_total 2313
_reflns_threshold_expression >2sigma(I)
_cod_data_source_file b925917a.txt
_cod_data_source_block CH3OH
_cod_depositor_comments
;
The following automatic conversions were performed:
'_symmetry_cell_setting' value 'Monoclinic' changed to 'monoclinic'
according to '/home/saulius/struct/CIF-dictionaries/cif_core.dic'
dictionary named 'cif_core.dic' version 2.4.1 from 2010-06-29.

Automatic conversion script
Id: cif_fix_enum 1527 2010-12-29 10:47:43Z saulius 
;
_cod_original_cell_volume 2631.1(9)
_cod_original_sg_symbol_H-M 'C 2/c'
_cod_database_code 7105411

loop_
_symmetry_equiv_pos_as_xyz
'x, y, z'
'-x, y, -z+1/2'
'x+1/2, y+1/2, z'
'-x+1/2, y+1/2, -z+1/2'
'-x, -y, -z'
'x, -y, z-1/2'
'-x+1/2, -y+1/2, -z'
'x+1/2, -y+1/2, z-1/2'

loop_
_atom_site_label
_atom_site_type_symbol
_atom_site_fract_x
_atom_site_fract_y
_atom_site_fract_z
_atom_site_U_iso_or_equiv
_atom_site_adp_type
_atom_site_occupancy
_atom_site_symmetry_multiplicity
_atom_site_calc_flag
_atom_site_refinement_flags
_atom_site_disorder_assembly
_atom_site_disorder_group
Fe1 Fe 1.0000 1.00512(4) 0.2500 0.04060(18) Uani 1 2 d S . .
C1 C 1.09702(11) 1.2023(2) 0.3589(2) 0.0584(6) Uani 1 1 d . . .
H1 H 1.1228 1.1822 0.3093 0.070 Uiso 1 1 calc R . .
C2 C 1.11847(13) 1.2987(3) 0.4345(2) 0.0691(7) Uani 1 1 d . . .
H2 H 1.1581 1.3418 0.4359 0.083 Uiso 1 1 calc R . .
C3 C 1.08048(13) 1.3297(3) 0.5074(2) 0.0692(7) Uani 1 1 d . . .
H3 H 1.0935 1.3957 0.5577 0.083 Uiso 1 1 calc R . .
C4 C 1.02276(13) 1.2621(2) 0.5054(2) 0.0611(6) Uani 1 1 d . . .
H4 H 0.9970 1.2809 0.5553 0.073 Uiso 1 1 calc R . .
C5 C 1.00369(10) 1.1663(2) 0.42857(18) 0.0470(5) Uani 1 1 d . . .
C6 C 0.94511(10) 1.0871(2) 0.41769(19) 0.0486(5) Uani 1 1 d . . .
H6 H 0.9158 1.0932 0.4638 0.058 Uiso 1 1 calc R . .
C7 C 0.89032(9) 0.85406(19) 0.22521(17) 0.0422(5) Uani 1 1 d . . .
C8 C 0.84022(10) 0.7541(2) 0.18371(18) 0.0437(5) Uani 1 1 d . . .
C9 C 0.79528(11) 0.7115(2) 0.2435(2) 0.0571(6) Uani 1 1 d . . .
H9 H 0.7954 0.7488 0.3108 0.069 Uiso 1 1 calc R . .
C10 C 0.75059(11) 0.6147(2) 0.2043(2) 0.0582(6) Uani 1 1 d . . .
H10 H 0.7214 0.5865 0.2460 0.070 Uiso 1 1 calc R . .
C11 C 0.74890(10) 0.5591(2) 0.10346(19) 0.0483(5) Uani 1 1 d . . .
C12 C 0.79304(10) 0.6014(2) 0.04258(18) 0.0482(6) Uani 1 1 d . . .
H12 H 0.7922 0.5655 -0.0255 0.058 Uiso 1 1 calc R . .
C13 C 0.83818(10) 0.6966(2) 0.08290(18) 0.0469(5) Uani 1 1 d . . .
H13 H 0.8680 0.7232 0.0418 0.056 Uiso 1 1 calc R . .
C14 C 0.9469(12) 0.5172(12) 0.7840(11) 0.312(14) Uani 0.50 1 d PDU . .
H14A H 0.9574 0.5248 0.8621 0.468 Uiso 0.50 1 calc PR . .
H14B H 0.9075 0.4662 0.7612 0.468 Uiso 0.50 1 calc PR . .
H14C H 0.9396 0.6013 0.7519 0.468 Uiso 0.50 1 calc PR . .
N1 N 1.04077(8) 1.13696(16) 0.35398(14) 0.0455(4) Uani 1 1 d . . .
N2 N 0.93773(8) 1.00657(15) 0.33678(14) 0.0400(4) Uani 1 1 d . . .
N3 N 0.88424(8) 0.92365(17) 0.31189(15) 0.0443(4) Uani 1 1 d . . .
O1 O 0.93851(6) 0.86937(13) 0.17655(11) 0.0448(4) Uani 1 1 d . . .
O2 O 0.70647(8) 0.46420(16) 0.06094(14) 0.0620(5) Uani 1 1 d . . .
H2A H 0.6828 0.4469 0.1033 0.093 Uiso 1 1 calc R . .
O3 O 1.0000 0.457(3) 0.7500 0.386(10) Uani 1 2 d SDU . .
H3A H 1.006(5) 0.41(3) 0.699(19) 0.464 Uiso 0.50 1 d PD . .

loop_
_atom_site_aniso_label
_atom_site_aniso_U_11
_atom_site_aniso_U_22
_atom_site_aniso_U_33
_atom_site_aniso_U_23
_atom_site_aniso_U_13
_atom_site_aniso_U_12
Fe1 0.0348(3) 0.0394(3) 0.0522(3) 0.000 0.01960(19) 0.000
C1 0.0504(14) 0.0567(15) 0.0722(16) -0.0056(13) 0.0220(12) -0.0097(12)
C2 0.0656(16) 0.0635(17) 0.0801(19) -0.0088(14) 0.0203(15) -0.0221(13)
C3 0.0756(18) 0.0608(16) 0.0722(18) -0.0146(14) 0.0185(14) -0.0140(14)
C4 0.0690(16) 0.0589(15) 0.0601(15) -0.0080(12) 0.0246(13) -0.0042(13)
C5 0.0479(12) 0.0434(12) 0.0521(14) 0.0002(10) 0.0160(11) 0.0018(10)
C6 0.0480(13) 0.0479(12) 0.0558(14) -0.0006(11) 0.0242(11) 0.0034(10)
C7 0.0353(11) 0.0407(11) 0.0536(13) 0.0036(10) 0.0162(10) 0.0037(9)
C8 0.0353(10) 0.0422(12) 0.0574(14) 0.0039(10) 0.0183(10) 0.0012(9)
C9 0.0486(13) 0.0652(15) 0.0644(15) -0.0109(12) 0.0272(12) -0.0112(12)
C10 0.0494(13) 0.0625(15) 0.0726(17) -0.0056(13) 0.0345(12) -0.0126(11)
C11 0.0388(11) 0.0437(12) 0.0657(15) -0.0003(11) 0.0188(11) -0.0029(10)
C12 0.0453(12) 0.0477(13) 0.0558(14) -0.0046(11) 0.0199(11) -0.0017(10)
C13 0.0415(11) 0.0450(12) 0.0590(14) 0.0062(11) 0.0213(11) -0.0008(10)
C14 0.59(4) 0.134(10) 0.123(11) 0.048(8) -0.111(16) -0.126(16)
N1 0.0416(10) 0.0430(10) 0.0543(11) 0.0008(8) 0.0157(9) -0.0011(8)
N2 0.0361(9) 0.0391(9) 0.0481(10) 0.0011(9) 0.0161(8) 0.0017(8)
N3 0.0356(9) 0.0439(10) 0.0579(11) -0.0005(9) 0.0203(8) -0.0007(8)
O1 0.0377(7) 0.0456(8) 0.0573(9) -0.0030(7) 0.0236(7) -0.0026(6)
O2 0.0560(10) 0.0615(11) 0.0772(12) -0.0136(9) 0.0330(9) -0.0199(8)
O3 0.377(16) 0.46(3) 0.333(19) 0.000 0.104(12) 0.000

loop_
_atom_type_symbol
_atom_type_description
_atom_type_scat_dispersion_real
_atom_type_scat_dispersion_imag
_atom_type_scat_source
C C 0.0033 0.0016 'International Tables Vol C Tables 4.2.6.8 and 6.1.1.4'
H H 0.0000 0.0000 'International Tables Vol C Tables 4.2.6.8 and 6.1.1.4'
N N 0.0061 0.0033 'International Tables Vol C Tables 4.2.6.8 and 6.1.1.4'
O O 0.0106 0.0060 'International Tables Vol C Tables 4.2.6.8 and 6.1.1.4'
Fe Fe 0.3463 0.8444 'International Tables Vol C Tables 4.2.6.8 and 6.1.1.4'

loop_
_geom_angle_atom_site_label_1
_geom_angle_atom_site_label_2
_geom_angle_atom_site_label_3
_geom_angle
_geom_angle_site_symmetry_1
_geom_angle_site_symmetry_3
_geom_angle_publ_flag
N2 Fe1 N2 179.07(10) . 2_755 ?
N2 Fe1 N1 81.60(7) . . ?
N2 Fe1 N1 97.74(7) 2_755 . ?
N2 Fe1 N1 97.74(7) . 2_755 ?
N2 Fe1 N1 81.60(7) 2_755 2_755 ?
N1 Fe1 N1 90.75(10) . 2_755 ?
N2 Fe1 O1 79.82(6) . . ?
N2 Fe1 O1 100.85(6) 2_755 . ?
N1 Fe1 O1 161.38(6) . . ?
N1 Fe1 O1 92.94(7) 2_755 . ?
N2 Fe1 O1 100.85(6) . 2_755 ?
N2 Fe1 O1 79.82(6) 2_755 2_755 ?
N1 Fe1 O1 92.94(7) . 2_755 ?
N1 Fe1 O1 161.38(6) 2_755 2_755 ?
O1 Fe1 O1 89.35(8) . 2_755 ?
N1 C1 C2 122.8(2) . . ?
N1 C1 H1 118.6 . . ?
C2 C1 H1 118.6 . . ?
C3 C2 C1 119.0(2) . . ?
C3 C2 H2 120.5 . . ?
C1 C2 H2 120.5 . . ?
C2 C3 C4 119.3(2) . . ?
C2 C3 H3 120.3 . . ?
C4 C3 H3 120.3 . . ?
C3 C4 C5 119.4(2) . . ?
C3 C4 H4 120.3 . . ?
C5 C4 H4 120.3 . . ?
N1 C5 C4 121.5(2) . . ?
N1 C5 C6 113.19(19) . . ?
C4 C5 C6 125.3(2) . . ?
N2 C6 C5 112.96(18) . . ?
N2 C6 H6 123.5 . . ?
C5 C6 H6 123.5 . . ?
O1 C7 N3 122.87(18) . . ?
O1 C7 C8 118.31(18) . . ?
N3 C7 C8 118.82(17) . . ?
C9 C8 C13 117.8(2) . . ?
C9 C8 C7 122.2(2) . . ?
C13 C8 C7 119.94(18) . . ?
C10 C9 C8 121.0(2) . . ?
C10 C9 H9 119.5 . . ?
C8 C9 H9 119.5 . . ?
C9 C10 C11 120.5(2) . . ?
C9 C10 H10 119.8 . . ?
C11 C10 H10 119.8 . . ?
O2 C11 C10 123.24(19) . . ?
O2 C11 C12 117.6(2) . . ?
C10 C11 C12 119.2(2) . . ?
C13 C12 C11 120.0(2) . . ?
C13 C12 H12 120.0 . . ?
C11 C12 H12 120.0 . . ?
C12 C13 C8 121.56(19) . . ?
C12 C13 H13 119.2 . . ?
C8 C13 H13 119.2 . . ?
O3 C14 H14A 109.5 . . ?
O3 C14 H14B 109.5 . . ?
H14A C14 H14B 109.5 . . ?
O3 C14 H14C 109.5 . . ?
H14A C14 H14C 109.5 . . ?
H14B C14 H14C 109.5 . . ?
C1 N1 C5 118.00(19) . . ?
C1 N1 Fe1 129.00(16) . . ?
C5 N1 Fe1 112.96(13) . . ?
C6 N2 N3 121.81(16) . . ?
C6 N2 Fe1 119.16(14) . . ?
N3 N2 Fe1 119.02(12) . . ?
C7 N3 N2 107.80(15) . . ?
C7 O1 Fe1 110.48(13) . . ?
C11 O2 H2A 109.5 . . ?
C14 O3 C14 128(3) . 2_756 ?
C14 O3 H3A 139(6) . . ?
C14 O3 H3A 76(10) 2_756 . ?

loop_
_geom_bond_atom_site_label_1
_geom_bond_atom_site_label_2
_geom_bond_distance
_geom_bond_site_symmetry_2
_geom_bond_publ_flag
Fe1 N2 1.8637(16) . ?
Fe1 N2 1.8637(16) 2_755 ?
Fe1 N1 1.9499(18) . ?
Fe1 N1 1.9499(17) 2_755 ?
Fe1 O1 1.9833(14) . ?
Fe1 O1 1.9833(14) 2_755 ?
C1 N1 1.336(3) . ?
C1 C2 1.384(3) . ?
C1 H1 0.9300 . ?
C2 C3 1.372(3) . ?
C2 H2 0.9300 . ?
C3 C4 1.380(3) . ?
C3 H3 0.9300 . ?
C4 C5 1.382(3) . ?
C4 H4 0.9300 . ?
C5 N1 1.371(3) . ?
C5 C6 1.445(3) . ?
C6 N2 1.299(3) . ?
C6 H6 0.9300 . ?
C7 O1 1.290(2) . ?
C7 N3 1.336(3) . ?
C7 C8 1.477(3) . ?
C8 C9 1.391(3) . ?
C8 C13 1.392(3) . ?
C9 C10 1.380(3) . ?
C9 H9 0.9300 . ?
C10 C11 1.386(3) . ?
C10 H10 0.9300 . ?
C11 O2 1.348(3) . ?
C11 C12 1.387(3) . ?
C12 C13 1.376(3) . ?
C12 H12 0.9300 . ?
C13 H13 0.9300 . ?
C14 O3 1.41(2) . ?
C14 H14A 0.9600 . ?
C14 H14B 0.9600 . ?
C14 H14C 0.9600 . ?
N2 N3 1.382(2) . ?
O2 H2A 0.8200 . ?
O3 C14 1.41(2) 2_756 ?
O3 H3A 0.84(3) . ?

loop_
_geom_hbond_atom_site_label_D
_geom_hbond_atom_site_label_H
_geom_hbond_atom_site_label_A
_geom_hbond_distance_DH
_geom_hbond_distance_HA
_geom_hbond_distance_DA
_geom_hbond_angle_DHA
_geom_hbond_site_symmetry_A
O2 H2A N3 0.82 1.94 2.754(2) 170.5 4_645

loop_
_geom_torsion_atom_site_label_1
_geom_torsion_atom_site_label_2
_geom_torsion_atom_site_label_3
_geom_torsion_atom_site_label_4
_geom_torsion
_geom_torsion_site_symmetry_1
_geom_torsion_site_symmetry_2
_geom_torsion_site_symmetry_3
_geom_torsion_site_symmetry_4
_geom_torsion_publ_flag
N1 C1 C2 C3 -0.5(4) . . . . ?
C1 C2 C3 C4 1.6(4) . . . . ?
C2 C3 C4 C5 -1.3(4) . . . . ?
C3 C4 C5 N1 -0.1(4) . . . . ?
C3 C4 C5 C6 179.3(2) . . . . ?
N1 C5 C6 N2 -2.3(3) . . . . ?
C4 C5 C6 N2 178.2(2) . . . . ?
O1 C7 C8 C9 165.8(2) . . . . ?
N3 C7 C8 C9 -13.5(3) . . . . ?
O1 C7 C8 C13 -12.4(3) . . . . ?
N3 C7 C8 C13 168.32(19) . . . . ?
C13 C8 C9 C10 0.6(3) . . . . ?
C7 C8 C9 C10 -177.7(2) . . . . ?
C8 C9 C10 C11 -1.0(4) . . . . ?
C9 C10 C11 O2 179.9(2) . . . . ?
C9 C10 C11 C12 0.5(4) . . . . ?
O2 C11 C12 C13 -178.9(2) . . . . ?
C10 C11 C12 C13 0.6(3) . . . . ?
C11 C12 C13 C8 -1.1(3) . . . . ?
C9 C8 C13 C12 0.5(3) . . . . ?
C7 C8 C13 C12 178.75(19) . . . . ?
C2 C1 N1 C5 -1.0(3) . . . . ?
C2 C1 N1 Fe1 176.59(19) . . . . ?
C4 C5 N1 C1 1.3(3) . . . . ?
C6 C5 N1 C1 -178.24(19) . . . . ?
C4 C5 N1 Fe1 -176.67(18) . . . . ?
C6 C5 N1 Fe1 3.8(2) . . . . ?
N2 Fe1 N1 C1 179.1(2) . . . . ?
N2 Fe1 N1 C1 -1.5(2) 2_755 . . . ?
N1 Fe1 N1 C1 -83.1(2) 2_755 . . . ?
O1 Fe1 N1 C1 175.33(19) . . . . ?
O1 Fe1 N1 C1 78.6(2) 2_755 . . . ?
N2 Fe1 N1 C5 -3.17(14) . . . . ?
N2 Fe1 N1 C5 176.17(14) 2_755 . . . ?
N1 Fe1 N1 C5 94.54(15) 2_755 . . . ?
O1 Fe1 N1 C5 -7.0(3) . . . . ?
O1 Fe1 N1 C5 -103.71(14) 2_755 . . . ?
C5 C6 N2 N3 -179.09(16) . . . . ?
C5 C6 N2 Fe1 -0.4(2) . . . . ?
N2 Fe1 N2 C6 -42.85(17) 2_755 . . . ?
N1 Fe1 N2 C6 2.00(16) . . . . ?
N1 Fe1 N2 C6 -87.62(17) 2_755 . . . ?
O1 Fe1 N2 C6 -179.24(17) . . . . ?
O1 Fe1 N2 C6 93.41(16) 2_755 . . . ?
N2 Fe1 N2 N3 135.86(14) 2_755 . . . ?
N1 Fe1 N2 N3 -179.29(15) . . . . ?
N1 Fe1 N2 N3 91.09(14) 2_755 . . . ?
O1 Fe1 N2 N3 -0.52(13) . . . . ?
O1 Fe1 N2 N3 -87.88(14) 2_755 . . . ?
O1 C7 N3 N2 -1.3(3) . . . . ?
C8 C7 N3 N2 178.01(16) . . . . ?
C6 N2 N3 C7 179.74(18) . . . . ?
Fe1 N2 N3 C7 1.1(2) . . . . ?
N3 C7 O1 Fe1 0.9(2) . . . . ?
C8 C7 O1 Fe1 -178.38(14) . . . . ?
N2 Fe1 O1 C7 -0.17(13) . . . . ?
N2 Fe1 O1 C7 -179.52(13) 2_755 . . . ?
N1 Fe1 O1 C7 3.7(3) . . . . ?
N1 Fe1 O1 C7 -97.51(13) 2_755 . . . ?
O1 Fe1 O1 C7 100.98(13) 2_755 . . . ?
